data_4112118
loop_
_publ_author_name
'Jieying Jiao'
'Gary J. Long'
'Leila Rebbouh'
'Fernande Grandjean'
'Alicia M. Beatty'
'Thomas P. Fehlner'

_publ_section_title
;
 Properties of a Mixed-Valence (FeII)2(FeIII)2 Square Cell for Utilization
 in the Quantum Cellular Automata Paradigm for Molecular Electronics
;
_journal_name_full 'Journal of the American Chemical Society'
_journal_page_first 17819
_journal_page_last 17831
_journal_paper_doi 10.1021/ja0550935
_journal_volume 127
_journal_year 2005
_chemical_formula_sum 'C49 H41 Co F6 Fe4 P'
_chemical_formula_weight 1057.12
_chemical_name_systematic
;
 ?
;
_space_group_IT_number 60
_symmetry_cell_setting orthorhombic
_symmetry_space_group_name_Hall '-P 2n 2ab'
_symmetry_space_group_name_H-M 'P b c n'
_atom_sites_solution_hydrogens geom
_atom_sites_solution_primary direct
_atom_sites_solution_secondary difmap
_audit_creation_method SHELXL-97
_cell_angle_alpha 90.00
_cell_angle_beta 90.00
_cell_angle_gamma 90.00
_cell_formula_units_Z 4
_cell_length_a 12.7388(8)
_cell_length_b 14.1919(8)
_cell_length_c 22.0301(13)
_cell_measurement_reflns_used 7211
_cell_measurement_temperature 100(2)
_cell_measurement_theta_max 28.25
_cell_measurement_theta_min 2.34
_cell_volume 3982.8(4)
_computing_cell_refinement 'Bruker SMART'
_computing_data_collection 'Bruker SMART'
_computing_data_reduction 'Bruker SHELXTL'
_computing_molecular_graphics 'Bruker SHELXTL'
_computing_publication_material 'Bruker SHELXTL'
_computing_structure_refinement 'SHELXL-97 (Sheldrick, 1997)'
_computing_structure_solution 'SHELXS-97 (Sheldrick, 1990)'
_diffrn_ambient_temperature 100(2)
_diffrn_measured_fraction_theta_full 0.999
_diffrn_measured_fraction_theta_max 0.999
_diffrn_measurement_device_type 'CCD area detector'
_diffrn_measurement_method 'phi and omega scans'
_diffrn_radiation_monochromator graphite
_diffrn_radiation_source 'fine-focus sealed tube'
_diffrn_radiation_type MoK\a
_diffrn_radiation_wavelength 0.71073
_diffrn_reflns_av_R_equivalents 0.0471
_diffrn_reflns_av_sigmaI/netI 0.0260
_diffrn_reflns_limit_h_max 16
_diffrn_reflns_limit_h_min -16
_diffrn_reflns_limit_k_max 18
_diffrn_reflns_limit_k_min -18
_diffrn_reflns_limit_l_max 29
_diffrn_reflns_limit_l_min -29
_diffrn_reflns_number 40328
_diffrn_reflns_theta_full 28.32
_diffrn_reflns_theta_max 28.32
_diffrn_reflns_theta_min 2.15
_exptl_absorpt_coefficient_mu 1.936
_exptl_absorpt_correction_T_max 1.0000
_exptl_absorpt_correction_T_min 0.8673
_exptl_absorpt_correction_type empirical
_exptl_absorpt_process_details SADABS
_exptl_crystal_colour colorless
_exptl_crystal_density_diffrn 1.763
_exptl_crystal_description plate
_exptl_crystal_F_000 2140
_exptl_crystal_size_max 0.4
_exptl_crystal_size_mid 0.4
_exptl_crystal_size_min 0.15
_refine_diff_density_max 0.609
_refine_diff_density_min -0.442
_refine_diff_density_rms 0.086
_refine_ls_extinction_method none
_refine_ls_goodness_of_fit_ref 1.209
_refine_ls_hydrogen_treatment mixed
_refine_ls_matrix_type full
_refine_ls_number_parameters 345
_refine_ls_number_reflns 4946
_refine_ls_number_restraints 0
_refine_ls_restrained_S_all 1.209
_refine_ls_R_factor_all 0.0560
_refine_ls_R_factor_gt 0.0448
_refine_ls_shift/su_max 0.164
_refine_ls_shift/su_mean 0.006
_refine_ls_structure_factor_coef Fsqd
_refine_ls_weighting_details 'calc w=1/[\s^2^(Fo^2^)+(0.0212P)^2^+8.5450P] where P=(Fo^2^+2Fc^2^)/3'
_refine_ls_weighting_scheme calc
_refine_ls_wR_factor_gt 0.0932
_refine_ls_wR_factor_ref 0.0976
_reflns_number_gt 4165
_reflns_number_total 4946
_reflns_threshold_expression >2sigma(I)
_cod_data_source_file ja0550935si20050804_115108_2.cif
_cod_data_source_block tf3002m
_cod_database_code 4112118

loop_
_symmetry_equiv_pos_as_xyz
'x, y, z'
'-x+1/2, -y+1/2, z+1/2'
'-x, y, -z+1/2'
'x+1/2, -y+1/2, -z'
'-x, -y, -z'
'x-1/2, y-1/2, -z-1/2'
'x, -y, z-1/2'
'-x-1/2, y-1/2, z'

loop_
_atom_site_label
_atom_site_type_symbol
_atom_site_fract_x
_atom_site_fract_y
_atom_site_fract_z
_atom_site_U_iso_or_equiv
_atom_site_adp_type
_atom_site_occupancy
_atom_site_symmetry_multiplicity
_atom_site_calc_flag
_atom_site_refinement_flags
_atom_site_disorder_assembly
_atom_site_disorder_group
Co1 Co 0.5000 0.32958(4) 0.2500 0.02408(14) Uani 1 2 d S . .
Fe1 Fe 0.24065(4) 0.23147(3) 0.37196(2) 0.02841(12) Uani 1 1 d . . .
C7 C 0.1555(8) 0.3003(8) 0.3049(6) 0.036(2) Uani 0.55 1 d P A 1
H7A H 0.1771 0.3081 0.2635 0.043 Uiso 0.55 1 d PR A 1
C8 C 0.0925(10) 0.2260(7) 0.3269(7) 0.036(2) Uani 0.55 1 d P A 1
H8A H 0.0682 0.1733 0.3035 0.043 Uiso 0.55 1 d PR A 1
C9 C 0.077(3) 0.248(2) 0.3814(15) 0.033(4) Uani 0.55 1 d P A 1
H9A H 0.0391 0.2036 0.4057 0.039 Uiso 0.55 1 d PR A 1
C10 C 0.1361(19) 0.319(2) 0.4068(12) 0.056(7) Uani 0.55 1 d P A 1
H10B H 0.1359 0.3434 0.4474 0.067 Uiso 0.55 1 d PR A 1
C11 C 0.1819(10) 0.3610(9) 0.3553(7) 0.039(3) Uani 0.55 1 d P A 1
H11B H 0.2221 0.4181 0.3525 0.047 Uiso 0.55 1 d PR A 1
C7A C 0.1850(10) 0.3353(11) 0.3175(6) 0.033(3) Uani 0.45 1 d P A 2
H7AA H 0.2168 0.3580 0.2809 0.039 Uiso 0.45 1 d PR A 2
C8A C 0.1146(12) 0.2594(10) 0.3205(7) 0.036(3) Uani 0.45 1 d P A 2
H8AA H 0.0849 0.2214 0.2887 0.043 Uiso 0.45 1 d PR A 2
C9A C 0.088(4) 0.238(3) 0.392(2) 0.039(6) Uani 0.45 1 d P A 2
H9AA H 0.0462 0.1906 0.4111 0.047 Uiso 0.45 1 d PR A 2
C10A C 0.1332(15) 0.3195(17) 0.4175(13) 0.024(3) Uani 0.45 1 d P A 2
H10A H 0.1318 0.3289 0.4606 0.029 Uiso 0.45 1 d PR A 2
C11A C 0.2021(13) 0.3703(13) 0.3776(7) 0.036(3) Uani 0.45 1 d P A 2
H11A H 0.2485 0.4212 0.3879 0.043 Uiso 0.45 1 d PR A 2
P1 P 0.0000 0.0000 0.5000 0.0314(3) Uani 1 2 d S . .
F1 F -0.113(2) 0.052(2) 0.5044(11) 0.056(5) Uani 0.55 1 d P B 1
F2 F 0.0055(15) 0.0318(18) 0.4273(7) 0.049(2) Uani 0.55 1 d P B 1
F1A F -0.107(2) 0.045(3) 0.5194(13) 0.056(5) Uani 0.45 1 d P B 2
F2A F -0.015(2) 0.033(3) 0.4374(10) 0.079(7) Uani 0.45 1 d P B 2
F3 F 0.05754(18) 0.09628(17) 0.51824(10) 0.0470(6) Uani 1 1 d . B .
C1 C 0.4502(2) 0.2107(2) 0.28802(13) 0.0210(6) Uani 1 1 d . . .
C2 C 0.3878(2) 0.1910(2) 0.34205(14) 0.0223(6) Uani 1 1 d . A .
C3 C 0.3199(2) 0.1111(2) 0.34992(15) 0.0262(6) Uani 1 1 d . A .
H3A H 0.3004 0.0675 0.3186 0.031 Uiso 1 1 d R . .
C4 C 0.2853(3) 0.1080(3) 0.41135(16) 0.0342(8) Uani 1 1 d . A .
H4A H 0.2389 0.0621 0.4288 0.041 Uiso 1 1 d R . .
C5 C 0.3318(3) 0.1854(3) 0.44214(16) 0.0370(8) Uani 1 1 d . A .
H5A H 0.3217 0.2008 0.4842 0.044 Uiso 1 1 d R . .
C6 C 0.3937(3) 0.2373(2) 0.40000(14) 0.0296(7) Uani 1 1 d . A .
H6A H 0.4326 0.2937 0.4086 0.035 Uiso 1 1 d R . .
C21 C 0.5650(2) 0.20894(19) 0.27794(13) 0.0207(6) Uani 1 1 d . . .
C22 C 0.6546(2) 0.1956(2) 0.31825(14) 0.0239(6) Uani 1 1 d . . .
C23 C 0.7510(3) 0.1500(2) 0.30301(15) 0.0279(7) Uani 1 1 d . A .
H23A H 0.7695 0.1261 0.2636 0.033 Uiso 1 1 d R . .
C24 C 0.8144(3) 0.1450(3) 0.35566(17) 0.0352(8) Uani 1 1 d . . .
H24A H 0.8836 0.1185 0.3581 0.042 Uiso 1 1 d R A .
C25 C 0.7580(3) 0.1872(2) 0.40429(17) 0.0361(8) Uani 1 1 d . A .
H25A H 0.7830 0.1946 0.4451 0.043 Uiso 1 1 d R . .
C26 C 0.6590(3) 0.2175(2) 0.38196(15) 0.0305(7) Uani 1 1 d . A .
H26A H 0.6052 0.2488 0.4048 0.037 Uiso 1 1 d R . .
Fe2 Fe 0.67630(3) 0.07457(3) 0.371701(19) 0.02266(11) Uani 1 1 d . A .
C27 C 0.5616(3) -0.0262(3) 0.35642(19) 0.0442(10) Uani 1 1 d . . .
H27A H 0.5103 -0.0247 0.3245 0.053 Uiso 1 1 d R A .
C28 C 0.5504(3) 0.0131(3) 0.4143(2) 0.0449(10) Uani 1 1 d . A .
H28A H 0.4894 0.0456 0.4290 0.054 Uiso 1 1 d R . .
C29 C 0.6418(4) -0.0051(3) 0.44685(17) 0.0443(10) Uani 1 1 d . . .
H29A H 0.6545 0.0131 0.4882 0.053 Uiso 1 1 d R A .
C30 C 0.7119(3) -0.0553(2) 0.40945(18) 0.0374(8) Uani 1 1 d . A .
H30A H 0.7806 -0.0772 0.4203 0.045 Uiso 1 1 d R . .
C31 C 0.6613(3) -0.0695(3) 0.35364(17) 0.0386(9) Uani 1 1 d . A .
H31A H 0.6899 -0.1018 0.3191 0.046 Uiso 1 1 d R . .
C41 C 0.5435(4) 0.4493(2) 0.2043(2) 0.0471(11) Uani 1 1 d . . .
H41A H 0.5902 0.4613 0.1710 0.057 Uiso 1 1 d R A .
C42 C 0.4389(4) 0.4488(3) 0.2125(4) 0.093(3) Uani 1 1 d . . .
H42A H 0.4005 0.4382 0.1757 0.111 Uiso 1 1 d R . .
C43 C 0.3925(7) 0.4427(5) 0.2521(4) 0.0356(17) Uani 0.50 1 d P . .
H43A H 0.3175 0.4375 0.2545 0.043 Uiso 0.50 1 d PR A .

loop_
_atom_site_aniso_label
_atom_site_aniso_U_11
_atom_site_aniso_U_22
_atom_site_aniso_U_33
_atom_site_aniso_U_23
_atom_site_aniso_U_13
_atom_site_aniso_U_12
Co1 0.0375(3) 0.0150(3) 0.0198(3) 0.000 -0.0022(3) 0.000
Fe1 0.0326(3) 0.0259(2) 0.0268(2) 0.00426(19) 0.0049(2) 0.0124(2)
C7 0.039(7) 0.033(6) 0.035(5) 0.001(4) -0.009(4) 0.014(5)
C8 0.033(6) 0.026(6) 0.048(5) 0.007(5) -0.003(4) 0.008(4)
C9 0.018(5) 0.038(10) 0.042(13) 0.002(8) -0.010(7) 0.020(6)
C10 0.069(11) 0.060(10) 0.039(11) -0.002(6) 0.020(6) 0.045(8)
C11 0.032(6) 0.021(4) 0.064(11) 0.010(6) -0.007(6) 0.011(4)
C7A 0.032(6) 0.044(8) 0.022(6) 0.005(5) -0.005(5) 0.016(5)
C8A 0.034(8) 0.025(9) 0.047(8) -0.006(7) -0.010(6) 0.002(6)
C9A 0.035(16) 0.047(9) 0.036(11) 0.021(7) -0.003(9) 0.025(8)
C10A 0.019(6) 0.028(7) 0.025(7) -0.007(4) 0.005(5) 0.004(5)
C11A 0.033(7) 0.030(5) 0.043(8) 0.000(6) -0.012(5) 0.016(5)
P1 0.0259(6) 0.0490(8) 0.0193(5) -0.0054(5) -0.0024(5) -0.0025(6)
F1 0.032(5) 0.070(9) 0.067(9) -0.017(6) -0.017(6) 0.011(5)
F2 0.069(5) 0.070(5) 0.008(4) 0.003(4) 0.003(4) -0.013(4)
F1A 0.032(9) 0.052(5) 0.085(15) -0.007(9) 0.020(8) -0.002(7)
F2A 0.129(17) 0.091(9) 0.017(7) 0.008(6) 0.004(7) -0.034(11)
F3 0.0404(12) 0.0540(14) 0.0467(13) -0.0099(11) -0.0070(10) -0.0107(11)
C1 0.0244(14) 0.0162(13) 0.0224(14) 0.0000(11) -0.0026(11) 0.0033(11)
C2 0.0246(15) 0.0194(14) 0.0229(15) 0.0017(11) -0.0006(12) 0.0050(12)
C3 0.0255(15) 0.0203(14) 0.0327(16) 0.0053(12) 0.0037(13) 0.0061(12)
C4 0.0345(18) 0.0325(18) 0.0357(18) 0.0121(15) 0.0067(14) 0.0140(15)
C5 0.043(2) 0.045(2) 0.0236(16) 0.0055(15) 0.0042(15) 0.0183(17)
C6 0.0366(18) 0.0306(17) 0.0215(15) -0.0011(13) -0.0003(13) 0.0087(14)
C21 0.0249(15) 0.0155(13) 0.0217(14) -0.0003(11) -0.0022(11) -0.0012(11)
C22 0.0275(15) 0.0213(14) 0.0229(15) 0.0012(12) -0.0048(12) -0.0060(12)
C23 0.0236(15) 0.0283(16) 0.0318(16) 0.0043(13) -0.0028(13) -0.0057(13)
C24 0.0266(17) 0.0360(19) 0.043(2) 0.0058(15) -0.0100(15) -0.0082(15)
C25 0.042(2) 0.0291(17) 0.0367(19) -0.0003(14) -0.0209(17) -0.0050(15)
C26 0.0417(19) 0.0229(15) 0.0271(17) -0.0039(12) -0.0109(14) -0.0015(14)
Fe2 0.0236(2) 0.0239(2) 0.0205(2) 0.00150(17) -0.00518(18) -0.00047(17)
C27 0.034(2) 0.043(2) 0.055(2) 0.0216(19) -0.0186(18) -0.0173(17)
C28 0.041(2) 0.038(2) 0.056(2) 0.0271(19) 0.0204(19) 0.0097(17)
C29 0.081(3) 0.0285(18) 0.0237(17) 0.0097(14) -0.0021(18) 0.0080(19)
C30 0.0301(18) 0.0255(17) 0.056(2) 0.0025(16) -0.0146(16) 0.0038(14)
C31 0.052(2) 0.0308(18) 0.0334(18) -0.0088(15) 0.0092(16) -0.0111(17)
C41 0.068(3) 0.0189(16) 0.054(2) 0.0075(16) 0.022(2) -0.0027(18)
C42 0.052(3) 0.024(2) 0.201(8) 0.040(4) -0.060(4) -0.010(2)
C43 0.037(4) 0.013(3) 0.057(5) 0.000(3) -0.012(4) -0.003(3)

loop_
_atom_type_symbol
_atom_type_description
_atom_type_scat_dispersion_real
_atom_type_scat_dispersion_imag
_atom_type_scat_source
C C 0.0033 0.0016 'International Tables Vol C Tables 4.2.6.8 and 6.1.1.4'
H H 0.0000 0.0000 'International Tables Vol C Tables 4.2.6.8 and 6.1.1.4'
F F 0.0171 0.0103 'International Tables Vol C Tables 4.2.6.8 and 6.1.1.4'
P P 0.1023 0.0942 'International Tables Vol C Tables 4.2.6.8 and 6.1.1.4'
Fe Fe 0.3463 0.8444 'International Tables Vol C Tables 4.2.6.8 and 6.1.1.4'
Co Co 0.3494 0.9721 'International Tables Vol C Tables 4.2.6.8 and 6.1.1.4'

loop_
_geom_angle_atom_site_label_1
_geom_angle_atom_site_label_2
_geom_angle_atom_site_label_3
_geom_angle
_geom_angle_site_symmetry_1
_geom_angle_site_symmetry_3
C1 Co1 C1 63.83(17) 3_655 .
C1 Co1 C21 43.56(12) 3_655 3_655
C1 Co1 C21 43.16(11) . 3_655
C1 Co1 C21 43.15(11) 3_655 .
C1 Co1 C21 43.56(12) . .
C21 Co1 C21 62.13(16) 3_655 .
C1 Co1 C42 138.93(18) 3_655 3_655
C1 Co1 C42 131.0(3) . 3_655
C21 Co1 C42 173.9(3) 3_655 3_655
C21 Co1 C42 115.38(18) . 3_655
C1 Co1 C42 131.0(3) 3_655 .
C1 Co1 C42 138.93(18) . .
C21 Co1 C42 115.38(18) 3_655 .
C21 Co1 C42 173.9(3) . .
C42 Co1 C42 67.7(3) 3_655 .
C1 Co1 C41 174.98(16) 3_655 3_655
C1 Co1 C41 114.19(14) . 3_655
C21 Co1 C41 138.47(15) 3_655 3_655
C21 Co1 C41 132.07(16) . 3_655
C42 Co1 C41 38.4(2) 3_655 3_655
C42 Co1 C41 53.7(3) . 3_655
C1 Co1 C41 114.19(14) 3_655 .
C1 Co1 C41 174.98(16) . .
C21 Co1 C41 132.07(16) 3_655 .
C21 Co1 C41 138.47(15) . .
C42 Co1 C41 53.7(3) 3_655 .
C42 Co1 C41 38.4(2) . .
C41 Co1 C41 68.2(2) 3_655 .
C1 Co1 C43 115.4(3) 3_655 3_655
C1 Co1 C43 149.5(2) . 3_655
C21 Co1 C43 156.0(3) 3_655 3_655
C21 Co1 C43 112.9(2) . 3_655
C42 Co1 C43 29.4(3) 3_655 3_655
C42 Co1 C43 66.9(2) . 3_655
C41 Co1 C43 63.6(3) 3_655 3_655
C41 Co1 C43 35.3(3) . 3_655
C1 Co1 C43 149.5(2) 3_655 .
C1 Co1 C43 115.4(3) . .
C21 Co1 C43 112.9(2) 3_655 .
C21 Co1 C43 156.0(3) . .
C42 Co1 C43 66.9(2) 3_655 .
C42 Co1 C43 29.4(3) . .
C41 Co1 C43 35.3(3) 3_655 .
C41 Co1 C43 63.6(3) . .
C43 Co1 C43 81.0(4) 3_655 .
C10 Fe1 C9A 39.4(15) . .
C10 Fe1 C8A 63.6(8) . .
C9A Fe1 C8A 48.3(11) . .
C10 Fe1 C11 41.3(9) . .
C9A Fe1 C11 68.6(13) . .
C8A Fe1 C11 54.6(5) . .
C10 Fe1 C7A 62.5(9) . .
C9A Fe1 C7A 75.8(11) . .
C8A Fe1 C7A 40.7(4) . .
C11 Fe1 C7A 26.0(4) . .
C10 Fe1 C11A 37.4(9) . .
C9A Fe1 C11A 72.9(15) . .
C8A Fe1 C11A 69.5(5) . .
C11 Fe1 C11A 16.1(4) . .
C7A Fe1 C11A 41.2(4) . .
C10 Fe1 C4 124.3(8) . .
C9A Fe1 C4 102.6(11) . .
C8A Fe1 C4 129.4(4) . .
C11 Fe1 C4 164.7(4) . .
C7A Fe1 C4 167.1(5) . .
C11A Fe1 C4 151.0(4) . .
C10 Fe1 C5 106.9(8) . .
C9A Fe1 C5 113.7(10) . .
C8A Fe1 C5 161.3(5) . .
C11 Fe1 C5 129.8(4) . .
C7A Fe1 C5 151.6(5) . .
C11A Fe1 C5 113.7(4) . .
C4 Fe1 C5 40.77(15) . .
C10 Fe1 C3 161.9(8) . .
C9A Fe1 C3 125.0(15) . .
C8A Fe1 C3 115.2(4) . .
C11 Fe1 C3 154.4(4) . .
C7A Fe1 C3 129.8(4) . .
C11A Fe1 C3 160.7(6) . .
C4 Fe1 C3 40.86(13) . .
C5 Fe1 C3 68.35(14) . .
C10 Fe1 C6 120.0(7) . .
C9A Fe1 C6 149.3(13) . .
C8A Fe1 C6 157.7(5) . .
C11 Fe1 C6 111.8(4) . .
C7A Fe1 C6 118.8(4) . .
C11A Fe1 C6 99.9(4) . .
C4 Fe1 C6 68.93(15) . .
C5 Fe1 C6 40.78(14) . .
C3 Fe1 C6 68.61(13) . .
C10 Fe1 C2 155.4(8) . .
C9A Fe1 C2 165.1(16) . .
C8A Fe1 C2 126.9(5) . .
C11 Fe1 C2 122.1(4) . .
C7A Fe1 C2 109.3(4) . .
C11A Fe1 C2 120.4(5) . .
C4 Fe1 C2 69.15(13) . .
C5 Fe1 C2 68.71(13) . .
C3 Fe1 C2 40.94(12) . .
C6 Fe1 C2 40.89(12) . .
C10 Fe1 C7 68.2(8) . .
C9A Fe1 C7 68.0(10) . .
C8A Fe1 C7 24.0(4) . .
C11 Fe1 C7 41.3(4) . .
C7A Fe1 C7 19.1(3) . .
C11A Fe1 C7 57.4(4) . .
C4 Fe1 C7 148.6(4) . .
C5 Fe1 C7 170.6(4) . .
C3 Fe1 C7 118.8(3) . .
C6 Fe1 C7 133.9(4) . .
C2 Fe1 C7 112.2(3) . .
C8 C7 C11 108.4(12) . .
C8 C7 Fe1 72.6(8) . .
C11 C7 Fe1 67.2(6) . .
C9 C8 C7 103(2) . .
C9 C8 Fe1 71.7(17) . .
C7 C8 Fe1 68.3(7) . .
C8 C9 C10 119(3) . .
C8 C9 Fe1 73.9(19) . .
C10 C9 Fe1 65.2(17) . .
C9 C10 C11 102(2) . .
C9 C10 Fe1 75.7(19) . .
C11 C10 Fe1 71.1(12) . .
C10 C11 C7 105.5(14) . .
C10 C11 Fe1 67.6(12) . .
C7 C11 Fe1 71.5(7) . .
C8A C7A C11A 108.8(14) . .
C8A C7A Fe1 68.8(8) . .
C11A C7A Fe1 69.6(9) . .
C7A C8A C9A 108(2) . .
C7A C8A Fe1 70.5(7) . .
C9A C8A Fe1 65.4(16) . .
C10A C9A C8A 99(3) . .
C10A C9A Fe1 74(2) . .
C8A C9A Fe1 66.3(19) . .
C9A C10A C11A 115(3) . .
C9A C10A Fe1 66(2) . .
C11A C10A Fe1 67.0(12) . .
C7A C11A C10A 107.3(16) . .
C7A C11A Fe1 69.1(9) . .
C10A C11A Fe1 72.4(13) . .
F2A P1 F2A 180.000(7) . 5_556
F2A P1 F1A 89.1(15) . 5_556
F2A P1 F1A 90.9(15) 5_556 5_556
F2A P1 F1A 90.9(15) . .
F2A P1 F1A 89.1(15) 5_556 .
F1A P1 F1A 180(2) 5_556 .
F2A P1 F3 91.5(14) . .
F2A P1 F3 88.5(14) 5_556 .
F1A P1 F3 90.9(12) 5_556 .
F1A P1 F3 89.1(12) . .
F2A P1 F3 88.5(14) . 5_556
F2A P1 F3 91.5(14) 5_556 5_556
F1A P1 F3 89.1(12) 5_556 5_556
F1A P1 F3 90.9(12) . 5_556
F3 P1 F3 180.00(9) . 5_556
F2A P1 F1 101.7(13) . 5_556
F2A P1 F1 78.3(13) 5_556 5_556
F1A P1 F1 12.6(17) 5_556 5_556
F1A P1 F1 167.4(17) . 5_556
F3 P1 F1 90.1(11) . 5_556
F3 P1 F1 89.9(11) 5_556 5_556
F2A P1 F1 78.3(13) . .
F2A P1 F1 101.7(13) 5_556 .
F1A P1 F1 167.4(17) 5_556 .
F1A P1 F1 12.6(17) . .
F3 P1 F1 89.9(11) . .
F3 P1 F1 90.1(11) 5_556 .
F1 P1 F1 180.000(5) 5_556 .
F2A P1 F2 10.2(17) . .
F2A P1 F2 169.8(17) 5_556 .
F1A P1 F2 79.1(12) 5_556 .
F1A P1 F2 100.9(12) . .
F3 P1 F2 89.5(9) . .
F3 P1 F2 90.5(8) 5_556 .
F1 P1 F2 91.7(11) 5_556 .
F1 P1 F2 88.3(11) . .
F2A P1 F2 169.8(17) . 5_556
F2A P1 F2 10.2(17) 5_556 5_556
F1A P1 F2 100.9(12) 5_556 5_556
F1A P1 F2 79.1(12) . 5_556
F3 P1 F2 90.5(8) . 5_556
F3 P1 F2 89.5(9) 5_556 5_556
F1 P1 F2 88.3(11) 5_556 5_556
F1 P1 F2 91.7(11) . 5_556
F2 P1 F2 180.000(4) . 5_556
C2 C1 C21 137.2(3) . 3_655
C2 C1 C21 131.1(3) . .
C21 C1 C21 88.9(2) 3_655 .
C2 C1 Co1 132.9(2) . .
C21 C1 Co1 68.83(16) 3_655 .
C21 C1 Co1 68.62(16) . .
C6 C2 C3 106.6(3) . .
C6 C2 C1 127.5(3) . .
C3 C2 C1 125.3(3) . .
C6 C2 Fe1 68.77(18) . .
C3 C2 Fe1 68.59(17) . .
C1 C2 Fe1 134.5(2) . .
C4 C3 C2 109.0(3) . .
C4 C3 Fe1 69.29(18) . .
C2 C3 Fe1 70.47(17) . .
C5 C4 C3 107.6(3) . .
C5 C4 Fe1 69.80(19) . .
C3 C4 Fe1 69.84(18) . .
C4 C5 C6 108.7(3) . .
C4 C5 Fe1 69.4(2) . .
C6 C5 Fe1 69.86(19) . .
C5 C6 C2 108.2(3) . .
C5 C6 Fe1 69.4(2) . .
C2 C6 Fe1 70.34(18) . .
C22 C21 C1 135.1(3) . 3_655
C22 C21 C1 133.2(3) . .
C1 C21 C1 91.0(2) 3_655 .
C22 C21 Co1 128.5(2) . .
C1 C21 Co1 68.01(16) 3_655 .
C1 C21 Co1 67.81(16) . .
C23 C22 C26 107.0(3) . .
C23 C22 C21 126.1(3) . .
C26 C22 C21 126.7(3) . .
C23 C22 Fe2 69.38(18) . .
C26 C22 Fe2 67.92(17) . .
C21 C22 Fe2 123.4(2) . .
C24 C23 C22 108.7(3) . .
C24 C23 Fe2 68.88(19) . .
C22 C23 Fe2 70.69(18) . .
C23 C24 C25 107.9(3) . .
C23 C24 Fe2 71.14(19) . .
C25 C24 Fe2 69.1(2) . .
C26 C25 C24 108.4(3) . .
C26 C25 Fe2 70.22(19) . .
C24 C25 Fe2 70.25(19) . .
C25 C26 C22 107.9(3) . .
C25 C26 Fe2 69.16(19) . .
C22 C26 Fe2 71.57(18) . .
C25 Fe2 C29 104.90(16) . .
C25 Fe2 C26 40.62(13) . .
C29 Fe2 C26 115.63(15) . .
C25 Fe2 C28 124.85(18) . .
C29 Fe2 C28 39.64(17) . .
C26 Fe2 C28 106.62(16) . .
C25 Fe2 C24 40.68(15) . .
C29 Fe2 C24 126.16(16) . .
C26 Fe2 C24 68.29(15) . .
C28 Fe2 C24 162.68(17) . .
C25 Fe2 C27 163.45(18) . .
C29 Fe2 C27 66.43(16) . .
C26 Fe2 C27 128.61(15) . .
C28 Fe2 C27 39.63(17) . .
C24 Fe2 C27 155.77(17) . .
C25 Fe2 C30 116.40(14) . .
C29 Fe2 C30 39.92(15) . .
C26 Fe2 C30 149.11(14) . .
C28 Fe2 C30 67.00(15) . .
C24 Fe2 C30 108.32(14) . .
C27 Fe2 C30 66.78(14) . .
C25 Fe2 C23 67.64(14) . .
C29 Fe2 C23 165.13(16) . .
C26 Fe2 C23 67.76(14) . .
C28 Fe2 C23 155.14(15) . .
C24 Fe2 C23 39.98(13) . .
C27 Fe2 C23 123.97(15) . .
C30 Fe2 C23 130.42(15) . .
C25 Fe2 C31 151.70(15) . .
C29 Fe2 C31 66.14(15) . .
C26 Fe2 C31 167.68(15) . .
C28 Fe2 C31 66.41(16) . .
C24 Fe2 C31 121.41(15) . .
C27 Fe2 C31 39.65(16) . .
C30 Fe2 C31 39.38(15) . .
C23 Fe2 C31 113.94(14) . .
C25 Fe2 C22 67.87(13) . .
C29 Fe2 C22 150.97(15) . .
C26 Fe2 C22 40.50(12) . .
C28 Fe2 C22 120.06(14) . .
C24 Fe2 C22 67.58(13) . .
C27 Fe2 C22 112.35(13) . .
C30 Fe2 C22 168.81(15) . .
C23 Fe2 C22 39.93(12) . .
C31 Fe2 C22 132.88(14) . .
C28 C27 C31 107.7(3) . .
C28 C27 Fe2 69.4(2) . .
C31 C27 Fe2 70.9(2) . .
C29 C28 C27 108.1(3) . .
C29 C28 Fe2 70.2(2) . .
C27 C28 Fe2 70.9(2) . .
C28 C29 C30 108.8(3) . .
C28 C29 Fe2 70.2(2) . .
C30 C29 Fe2 70.8(2) . .
C31 C30 C29 107.1(3) . .
C31 C30 Fe2 71.0(2) . .
C29 C30 Fe2 69.28(19) . .
C30 C31 C27 108.2(3) . .
C30 C31 Fe2 69.6(2) . .
C27 C31 Fe2 69.4(2) . .
C43 C41 C42 122.4(6) 3_655 .
C43 C41 C42 33.5(4) 3_655 3_655
C42 C41 C42 89.2(4) . 3_655
C43 C41 Co1 74.9(4) 3_655 .
C42 C41 Co1 70.2(3) . .
C42 C41 Co1 62.8(2) 3_655 .
C43 C42 C41 131.9(9) . .
C43 C42 C41 41.4(6) . 3_655
C41 C42 C41 90.8(4) . 3_655
C43 C42 Co1 79.2(5) . .
C41 C42 Co1 71.4(3) . .
C41 C42 Co1 63.6(2) 3_655 .
C42 C43 C41 105.1(8) . 3_655
C42 C43 Co1 71.4(5) . .
C41 C43 Co1 69.8(4) 3_655 .

loop_
_geom_bond_atom_site_label_1
_geom_bond_atom_site_label_2
_geom_bond_distance
_geom_bond_site_symmetry_2
Co1 C1 1.988(3) 3_655
Co1 C1 1.988(3) .
Co1 C21 1.999(3) 3_655
Co1 C21 1.999(3) .
Co1 C42 2.037(4) 3_655
Co1 C42 2.037(4) .
Co1 C41 2.052(4) 3_655
Co1 C41 2.052(4) .
Co1 C43 2.111(8) 3_655
Co1 C43 2.111(8) .
Fe1 C10 1.97(3) .
Fe1 C9A 1.99(5) .
Fe1 C8A 2.006(15) .
Fe1 C11 2.019(12) .
Fe1 C7A 2.028(11) .
Fe1 C11A 2.035(18) .
Fe1 C4 2.036(3) .
Fe1 C5 2.041(3) .
Fe1 C3 2.043(3) .
Fe1 C6 2.047(4) .
Fe1 C2 2.068(3) .
Fe1 C7 2.077(10) .
C7 C8 1.410(12) .
C7 C11 1.446(14) .
C8 C9 1.26(4) .
C9 C10 1.37(5) .
C10 C11 1.41(3) .
C7A C8A 1.403(16) .
C7A C11A 1.431(14) .
C8A C9A 1.64(5) .
C9A C10A 1.41(6) .
C10A C11A 1.44(3) .
P1 F2A 1.47(2) .
P1 F2A 1.47(2) 5_556
P1 F1A 1.57(3) 5_556
P1 F1A 1.57(3) .
P1 F3 1.602(2) .
P1 F3 1.602(2) 5_556
P1 F1 1.62(3) 5_556
P1 F1 1.62(3) .
P1 F2 1.665(16) .
P1 F2 1.665(16) 5_556
C1 C2 1.458(4) .
C1 C21 1.466(4) 3_655
C1 C21 1.479(4) .
C2 C6 1.438(4) .
C2 C3 1.438(4) .
C3 C4 1.424(5) .
C4 C5 1.420(5) .
C5 C6 1.424(5) .
C21 C22 1.458(4) .
C21 C1 1.466(4) 3_655
C22 C23 1.429(5) .
C22 C26 1.438(4) .
C22 Fe2 2.101(3) .
C23 C24 1.415(5) .
C23 Fe2 2.084(3) .
C24 C25 1.423(5) .
C24 Fe2 2.054(3) .
C25 C26 1.420(5) .
C25 Fe2 2.038(3) .
C26 Fe2 2.052(3) .
Fe2 C29 2.052(4) .
Fe2 C28 2.052(4) .
Fe2 C27 2.072(4) .
Fe2 C30 2.072(3) .
Fe2 C31 2.091(4) .
C27 C28 1.398(6) .
C27 C31 1.412(6) .
C28 C29 1.392(6) .
C29 C30 1.408(5) .
C30 C31 1.403(5) .
C41 C43 1.264(9) 3_655
C41 C42 1.345(7) .
C41 C42 1.846(9) 3_655
C42 C43 1.056(10) .
C42 C41 1.846(9) 3_655
C43 C41 1.264(9) 3_655
